data_7215031
loop_
_publ_author_name
'Yu, Xiao-Yang'
'Cui, Xiao-Bing'
'Yang, Jia-Jun'
'Zhang, Jian-Po'
'Luo, Yu-Hui'
'Zhang, Hong'
'Gao, Wei-Ping'

_publ_section_title
;
 A series of coordination polymers constructed from in situ amidation
 ligands: syntheses, structures and luminescent properties
;
_journal_issue 14
_journal_name_full CrystEngComm
_journal_page_first 4719
_journal_paper_doi 10.1039/c2ce06730g
_journal_volume 14
_journal_year 2012
_chemical_formula_sum 'C20 H18 Fe3 N4 O18'
_chemical_formula_weight 769.93
_chemical_name_systematic
;
?
;
_space_group_IT_number 2
_symmetry_cell_setting triclinic
_symmetry_space_group_name_Hall '-P 1'
_symmetry_space_group_name_H-M 'P -1'
_atom_sites_solution_hydrogens geom
_atom_sites_solution_primary direct
_atom_sites_solution_secondary difmap
_audit_creation_method SHELXL-97
_cell_angle_alpha 107.45(3)
_cell_angle_beta 91.15(3)
_cell_angle_gamma 101.70(3)
_cell_formula_units_Z 1
_cell_length_a 6.4427(13)
_cell_length_b 9.5515(19)
_cell_length_c 10.224(2)
_cell_measurement_temperature 293(2)
_cell_volume 585.5(2)
_computing_structure_refinement 'SHELXL-97 (Sheldrick, 1997)'
_computing_structure_solution 'SHELXS-97 (Sheldrick, 1990)'
_diffrn_ambient_temperature 293(2)
_diffrn_measured_fraction_theta_full 0.988
_diffrn_measured_fraction_theta_max 0.988
_diffrn_radiation_monochromator graphite
_diffrn_radiation_source 'fine-focus sealed tube'
_diffrn_radiation_type MoK\a
_diffrn_radiation_wavelength 0.71073
_diffrn_reflns_av_R_equivalents 0.0527
_diffrn_reflns_av_sigmaI/netI 0.0667
_diffrn_reflns_limit_h_max 7
_diffrn_reflns_limit_h_min -7
_diffrn_reflns_limit_k_max 11
_diffrn_reflns_limit_k_min -11
_diffrn_reflns_limit_l_max 12
_diffrn_reflns_limit_l_min -12
_diffrn_reflns_number 4630
_diffrn_reflns_theta_full 25.00
_diffrn_reflns_theta_max 25.00
_diffrn_reflns_theta_min 3.24
_exptl_absorpt_coefficient_mu 1.943
_exptl_absorpt_correction_T_max 0.9351
_exptl_absorpt_correction_T_min 0.7463
_exptl_absorpt_correction_type empirical
_exptl_absorpt_process_details sadabs
_exptl_crystal_colour brown
_exptl_crystal_density_diffrn 2.183
_exptl_crystal_density_method 'not measured'
_exptl_crystal_description block
_exptl_crystal_F_000 388
_exptl_crystal_size_max 0.16
_exptl_crystal_size_mid 0.08
_exptl_crystal_size_min 0.04
_refine_diff_density_max 2.628
_refine_diff_density_min -0.760
_refine_diff_density_rms 0.237
_refine_ls_extinction_method none
_refine_ls_goodness_of_fit_ref 1.033
_refine_ls_hydrogen_treatment constr
_refine_ls_matrix_type full
_refine_ls_number_parameters 206
_refine_ls_number_reflns 2047
_refine_ls_number_restraints 7
_refine_ls_restrained_S_all 1.035
_refine_ls_R_factor_all 0.1030
_refine_ls_R_factor_gt 0.0792
_refine_ls_shift/su_max 0.000
_refine_ls_shift/su_mean 0.000
_refine_ls_structure_factor_coef Fsqd
_refine_ls_weighting_details 'calc w=1/[\s^2^(Fo^2^)+(0.1488P)^2^+4.3218P] where P=(Fo^2^+2Fc^2^)/3'
_refine_ls_weighting_scheme calc
_refine_ls_wR_factor_gt 0.2211
_refine_ls_wR_factor_ref 0.2358
_reflns_number_gt 1531
_reflns_number_total 2047
_reflns_threshold_expression >2sigma(I)
_cod_data_source_file c2ce06730g.txt
_cod_data_source_block 2
_cod_original_sg_symbol_H-M p-1
_cod_database_code 7215031

loop_
_symmetry_equiv_pos_as_xyz
'x, y, z'
'-x, -y, -z'

loop_
_atom_site_label
_atom_site_type_symbol
_atom_site_fract_x
_atom_site_fract_y
_atom_site_fract_z
_atom_site_U_iso_or_equiv
_atom_site_adp_type
_atom_site_occupancy
_atom_site_symmetry_multiplicity
_atom_site_calc_flag
_atom_site_refinement_flags
Fe1 Fe 0.29908(19) 0.19578(13) 0.66368(11) 0.0173(4) Uani 1 1 d .
Fe2 Fe 0.5000 0.5000 0.5000 0.0193(5) Uani 1 2 d S
C1 C 0.2680(13) 0.0728(10) 0.8574(9) 0.0179(18) Uani 1 1 d .
C2 C 0.2520(13) 0.0108(10) 0.9752(8) 0.0172(17) Uani 1 1 d .
C3 C 0.2935(13) 0.1039(9) 1.1074(8) 0.0156(17) Uani 1 1 d .
H3 H 0.3345 0.2073 1.1244 0.019 Uiso 1 1 calc R
C4 C 0.2748(13) 0.0454(9) 1.2181(8) 0.0159(17) Uani 1 1 d .
C5 C 0.2185(12) -0.1115(9) 1.1920(8) 0.0139(16) Uani 1 1 d D
C6 C 0.1823(13) -0.2037(9) 1.0573(9) 0.0165(17) Uani 1 1 d .
H6 H 0.1496 -0.3074 1.0396 0.020 Uiso 1 1 calc R
C7 C 0.1936(13) -0.1454(10) 0.9459(8) 0.0178(18) Uani 1 1 d .
C8 C 0.1462(13) -0.2420(10) 0.8046(9) 0.0222(19) Uani 1 1 d .
C9 C 0.3141(13) 0.1526(10) 1.3606(9) 0.0206(19) Uani 1 1 d .
C10 C 0.1991(12) -0.1870(8) 1.3087(8) 0.0124(16) Uani 1 1 d DU
N1 N 0.2326(12) -0.0149(8) 0.7304(7) 0.0211(16) Uani 1 1 d .
N2 N 0.1702(13) -0.1713(10) 0.7089(8) 0.0284(18) Uani 1 1 d .
H2 H 0.1446 -0.2276 0.6246 0.034 Uiso 1 1 calc R
O1 O 0.3184(10) 0.2135(7) 0.8754(6) 0.0227(14) Uani 1 1 d .
O2 O 0.0856(11) -0.3829(8) 0.7721(7) 0.0327(16) Uani 1 1 d .
O3 O 0.3861(12) 0.2890(6) 1.3734(7) 0.0314(16) Uani 1 1 d .
O4 O 0.2688(11) 0.0983(7) 1.4579(6) 0.0291(15) Uani 1 1 d .
O5 O 0.3637(9) -0.2141(6) 1.3455(6) 0.0193(13) Uani 1 1 d .
O6 O 0.0193(10) -0.2246(7) 1.3396(6) 0.0229(14) Uani 1 1 d .
O1W O 0.3082(12) 0.4662(8) 0.1020(7) 0.0360(17) Uani 1 1 d .
H1WB H 0.1784 0.4576 0.1188 0.054 Uiso 1 1 d R
H1WA H 0.3281 0.3987 0.0304 0.054 Uiso 1 1 d R
O2W O 0.7856(10) 0.4363(7) 0.5442(6) 0.0267(14) Uani 1 1 d .
H2WB H 0.7514 0.3624 0.5760 0.032 Uiso 1 1 d R
H2WA H 0.9146 0.4338 0.5591 0.032 Uiso 1 1 d R
O3W O 0.3847(9) 0.4407(7) 0.6910(6) 0.0215(13) Uani 1 1 d .
H3WA H 0.2530 0.4411 0.6859 0.032 Uiso 1 1 d R
H3WB H 0.4719 0.4578 0.7606 0.032 Uiso 1 1 d R

loop_
_atom_site_aniso_label
_atom_site_aniso_U_11
_atom_site_aniso_U_22
_atom_site_aniso_U_33
_atom_site_aniso_U_23
_atom_site_aniso_U_13
_atom_site_aniso_U_12
Fe1 0.0221(7) 0.0197(7) 0.0108(6) 0.0064(5) 0.0008(5) 0.0036(5)
Fe2 0.0253(10) 0.0133(9) 0.0160(9) 0.0020(7) -0.0024(7) 0.0014(7)
C1 0.017(4) 0.024(5) 0.018(4) 0.009(4) 0.004(3) 0.009(4)
C2 0.017(4) 0.022(5) 0.010(4) 0.003(3) -0.002(3) 0.002(3)
C3 0.023(4) 0.010(4) 0.015(4) 0.007(3) -0.001(3) 0.003(3)
C4 0.018(4) 0.019(4) 0.013(4) 0.007(3) 0.003(3) 0.007(3)
C5 0.011(4) 0.014(4) 0.019(4) 0.012(3) -0.003(3) -0.001(3)
C6 0.018(4) 0.010(4) 0.021(4) 0.004(3) 0.002(3) 0.002(3)
C7 0.018(4) 0.022(4) 0.017(4) 0.008(4) 0.003(3) 0.010(3)
C8 0.014(4) 0.025(5) 0.021(4) -0.002(4) 0.001(3) 0.005(4)
C9 0.014(4) 0.022(5) 0.021(4) 0.001(4) -0.006(3) 0.004(3)
C10 0.013(3) 0.007(3) 0.015(3) 0.000(2) 0.000(2) 0.001(2)
N1 0.025(4) 0.021(4) 0.015(4) 0.003(3) 0.000(3) 0.003(3)
N2 0.033(5) 0.037(5) 0.014(4) 0.003(3) 0.000(3) 0.013(4)
O1 0.029(4) 0.019(3) 0.020(3) 0.008(3) -0.002(3) 0.001(3)
O2 0.035(4) 0.026(4) 0.029(4) -0.001(3) 0.002(3) 0.004(3)
O3 0.058(5) 0.007(3) 0.023(3) 0.003(3) -0.002(3) -0.003(3)
O4 0.049(4) 0.023(3) 0.013(3) 0.006(3) 0.000(3) 0.004(3)
O5 0.025(3) 0.018(3) 0.014(3) 0.005(2) -0.001(2) 0.002(3)
O6 0.033(4) 0.024(3) 0.015(3) 0.012(3) 0.003(3) 0.005(3)
O1W 0.043(4) 0.029(4) 0.028(4) 0.002(3) -0.002(3) 0.001(3)
O2W 0.023(3) 0.034(4) 0.026(3) 0.014(3) -0.001(3) 0.007(3)
O3W 0.019(3) 0.020(3) 0.025(3) 0.006(3) 0.002(3) 0.001(2)

loop_
_atom_type_symbol
_atom_type_description
_atom_type_scat_dispersion_real
_atom_type_scat_dispersion_imag
_atom_type_scat_source
C C 0.0033 0.0016 'International Tables Vol C Tables 4.2.6.8 and 6.1.1.4'
H H 0.0000 0.0000 'International Tables Vol C Tables 4.2.6.8 and 6.1.1.4'
N N 0.0061 0.0033 'International Tables Vol C Tables 4.2.6.8 and 6.1.1.4'
O O 0.0106 0.0060 'International Tables Vol C Tables 4.2.6.8 and 6.1.1.4'
Fe Fe 0.3463 0.8444 'International Tables Vol C Tables 4.2.6.8 and 6.1.1.4'

loop_
_geom_angle_atom_site_label_1
_geom_angle_atom_site_label_2
_geom_angle_atom_site_label_3
_geom_angle
_geom_angle_site_symmetry_1
_geom_angle_site_symmetry_3
O4 Fe1 O1 158.7(3) 1_554 .
O4 Fe1 O6 91.1(3) 1_554 2_557
O1 Fe1 O6 93.9(2) . 2_557
O4 Fe1 O5 87.3(3) 1_554 2_657
O1 Fe1 O5 92.3(2) . 2_657
O6 Fe1 O5 166.7(2) 2_557 2_657
O4 Fe1 O3W 104.2(2) 1_554 .
O1 Fe1 O3W 96.9(2) . .
O6 Fe1 O3W 84.4(2) 2_557 .
O5 Fe1 O3W 83.1(2) 2_657 .
O4 Fe1 N1 99.2(3) 1_554 .
O1 Fe1 N1 59.7(2) . .
O6 Fe1 N1 96.6(2) 2_557 .
O5 Fe1 N1 96.7(2) 2_657 .
O3W Fe1 N1 156.6(3) . .
O3 Fe2 O3 180.000(1) 2_667 1_554
O3 Fe2 O2W 89.4(3) 2_667 2_666
O3 Fe2 O2W 90.6(3) 1_554 2_666
O3 Fe2 O2W 90.6(3) 2_667 .
O3 Fe2 O2W 89.4(3) 1_554 .
O2W Fe2 O2W 180.000(1) 2_666 .
O3 Fe2 O3W 93.2(2) 2_667 2_666
O3 Fe2 O3W 86.8(2) 1_554 2_666
O2W Fe2 O3W 85.9(2) 2_666 2_666
O2W Fe2 O3W 94.1(2) . 2_666
O3 Fe2 O3W 86.8(2) 2_667 .
O3 Fe2 O3W 93.2(2) 1_554 .
O2W Fe2 O3W 94.1(2) 2_666 .
O2W Fe2 O3W 85.9(2) . .
O3W Fe2 O3W 180.000(2) 2_666 .
O1 C1 N1 116.7(8) . .
O1 C1 C2 121.8(8) . .
N1 C1 C2 121.5(8) . .
C3 C2 C7 121.2(8) . .
C3 C2 C1 120.8(8) . .
C7 C2 C1 118.0(7) . .
C2 C3 C4 120.6(8) . .
C3 C4 C5 119.5(7) . .
C3 C4 C9 118.4(8) . .
C5 C4 C9 122.1(7) . .
C6 C5 C4 118.8(7) . .
C6 C5 C10 118.1(7) . .
C4 C5 C10 123.1(7) . .
C5 C6 C7 121.9(8) . .
C2 C7 C6 117.9(8) . .
C2 C7 C8 120.2(8) . .
C6 C7 C8 121.9(8) . .
O2 C8 N2 121.5(8) . .
O2 C8 C7 123.1(8) . .
N2 C8 C7 115.4(8) . .
O3 C9 O4 125.8(8) . .
O3 C9 C4 117.2(8) . .
O4 C9 C4 117.0(8) . .
O6 C10 O5 129.0(7) . .
O6 C10 C5 115.7(7) . .
O5 C10 C5 114.8(7) . .
C1 N1 N2 117.3(7) . .
C1 N1 Fe1 87.8(5) . .
N2 N1 Fe1 154.8(6) . .
C8 N2 N1 127.5(8) . .
C1 O1 Fe1 95.8(5) . .
C9 O3 Fe2 148.1(6) . 1_556
C9 O4 Fe1 131.4(6) . 1_556
C10 O5 Fe1 149.5(5) . 2_657
C10 O6 Fe1 146.8(5) . 2_557
Fe1 O3W Fe2 114.6(3) . .

loop_
_geom_bond_atom_site_label_1
_geom_bond_atom_site_label_2
_geom_bond_distance
_geom_bond_site_symmetry_2
Fe1 O4 2.017(6) 1_554
Fe1 O1 2.120(6) .
Fe1 O6 2.125(6) 2_557
Fe1 O5 2.150(6) 2_657
Fe1 O3W 2.221(6) .
Fe1 N1 2.277(7) .
Fe2 O3 2.018(6) 2_667
Fe2 O3 2.018(6) 1_554
Fe2 O2W 2.132(6) 2_666
Fe2 O2W 2.132(6) .
Fe2 O3W 2.289(6) 2_666
Fe2 O3W 2.289(6) .
C1 O1 1.271(11) .
C1 N1 1.303(11) .
C1 C2 1.491(11) .
C2 C3 1.363(12) .
C2 C7 1.398(12) .
C3 C4 1.402(11) .
C4 C5 1.408(12) .
C4 C9 1.490(12) .
C5 C6 1.379(12) .
C5 C10 1.564(9) .
C6 C7 1.407(11) .
C7 C8 1.449(12) .
C8 O2 1.260(11) .
C8 N2 1.342(12) .
C9 O3 1.257(11) .
C9 O4 1.266(11) .
C10 O6 1.218(9) .
C10 O5 1.219(10) .
N1 N2 1.413(11) .
O3 Fe2 2.018(6) 1_556
O4 Fe1 2.017(6) 1_556
O5 Fe1 2.150(6) 2_657
O6 Fe1 2.125(6) 2_557

loop_
_geom_hbond_atom_site_label_D
_geom_hbond_atom_site_label_H
_geom_hbond_atom_site_label_A
_geom_hbond_distance_DH
_geom_hbond_distance_HA
_geom_hbond_distance_DA
_geom_hbond_angle_DHA
_geom_hbond_site_symmetry_A
N2 H2 O2W 0.86 2.34 3.095(10) 146.4 2_656
O1W H1WB O2 0.85 2.17 2.942(10) 151.0 2_556
O1W H1WA O1 0.85 1.98 2.813(9) 167.1 1_554
O2W H2WB O5 0.85 1.87 2.711(9) 170.4 2_657
O2W H2WB O6 0.85 2.47 3.081(9) 129.6 2_657
O2W H2WA O2 0.85 2.42 2.863(10) 113.3 1_665
O2W H2WA O2W 0.85 2.51 3.054(13) 123.2 2_766
O2W H2WB O6 0.85 2.47 3.081(9) 129.6 2_657
O3W H3WA O2 0.85 2.16 2.789(9) 131.1 1_565
O3W H3WA O6 0.85 2.37 2.921(9) 123.1 2_557
O3W H3WB O1W 0.85 1.84 2.678(10) 166.1 2_666
